data_7035412
loop_
_publ_author_name
'Lu, Fengqi'
'Wang, Xiaoming'
'Pan, Zhengwei'
'Pan, Fengjuan'
'Chai, Shiqiang'
'Liang, Chaolun'
'Wang, Quanchao'
'Wang, Jing'
'Fang, Liang'
'Kuang, Xiaojun'
'Jing, Xiping'

_publ_section_title
;
 Nanometer-scale separation of d(10) Zn(2+)-layers and twin-shift
 competition in Ba8ZnNb6O24-based 8-layered hexagonal perovskites.
;
_journal_issue 29
_journal_name_full 'Dalton transactions (Cambridge, England : 2003)'
_journal_page_first 13173
_journal_page_last 13185
_journal_paper_doi 10.1039/c5dt00859j
_journal_volume 44
_journal_year 2015
_chemical_formula_sum 'Ba8 Nb5.1 O24 Sb0.9 Zn'
_chemical_formula_weight 2131.389
_chemical_name_mineral Perovskite
_space_group_IT_number 185
_symmetry_cell_setting hexagonal
_symmetry_Int_Tables_number 185
_symmetry_space_group_name_Hall 'P 6c -2'
_symmetry_space_group_name_H-M 'P 63 c m'
_cell_angle_alpha 90.000
_cell_angle_beta 90.000
_cell_angle_gamma 120.000
_cell_formula_units_Z 3
_cell_length_a 10.08267(2)
_cell_length_b 10.08267(2)
_cell_length_c 19.05159(6)
_cell_volume 1677.309(7)
_cod_data_source_file c5dt00859j1.cif
_cod_data_source_block Ba8ZnNb5.1Sb0.9O24
_cod_depositor_comments
;
 Correcting the way positive oxidation state values are written by
 removing the trailing plus sign ('+') since the value must be
 a numeric value according to the CIF core dictionary version 2.4.5.

 Antanas Vaitkus,
 2017-01-11

The following automatic conversions were performed:

'_symmetry_cell_setting' value 'Hexagonal' changed to 'hexagonal'
according to
/usr/data/users/saulius/crontab/automatic-downloads/rss-feeds/RSC/lib/dictionaries/cif_core.dic
dictionary named 'cif_core.dic' version 2.4.2 from 2011-04-26.

Automatic conversion script
Id: cif_fix_values 3271 2015-04-21 07:52:19Z andrius 

 Adding full bibliography for 7035411--7035412.cif.
;
_cod_original_cell_volume 1677.31(1)
_cod_database_code 7035412

loop_
_symmetry_equiv_pos_site_id
_symmetry_equiv_pos_as_xyz
1 'x, y, z'
2 'x-y, x, z+1/2'
3 '-y, x-y, z'
4 '-x, -y, z+1/2'
5 '-x+y, -x, z'
6 'y, -x+y, z+1/2'
7 '-x+y, y, z+1/2'
8 'x, x-y, z+1/2'
9 '-y, -x, z+1/2'
10 'y, x, z'
11 'x-y, -y, z'
12 '-x, -x+y, z'

loop_
_atom_site_label
_atom_site_type_symbol
_atom_site_symmetry_multiplicity
_atom_site_Wyckoff_symbol
_atom_site_fract_x
_atom_site_fract_y
_atom_site_fract_z
_atom_site_occupancy
_atom_site_B_iso_or_equiv
Ba1 Ba 2 a 0.0000 0.0000 0.2451(4) 1.000 0.96(2)
Ba2 Ba 2 d 0.3333 0.6667 0.2403(4) 1.000 0.96(2)
Ba3 Ba 6 c 0.6630(8) 0.0000 0.6066(1) 1.000 0.96(2)
Ba4 Ba 6 c 0.3218(5) 0.0000 0.8778(1) 1.000 0.96(2)
Ba5 Ba 6 c 0.3339(9) 0.0000 0.4901(3) 1.000 0.96(2)
Zn1 Zn 4 b 0.3333 0.6667 0.4274(6) 0.75 0.52(2)
Nb2 Nb 4 b 0.3333 0.6667 0.0499(6) 0.22 0.52(2)
Sb2 Sb 4 b 0.3333 0.6667 0.0499(6) 0.49 0.52(2)
Nb3 Nb 2 a 0.0000 0.0000 0.0568(5) 1.00 0.52(2)
Nb4 Nb 6 c 0.3382(9) 0.0000 0.6774(3) 1.00 0.52(2)
Nb5 Nb 6 c 0.6663(8) 0.0000 0.8022(3) 0.91(4) 0.52(2)
Sb5 Sb 6 c 0.6663(8) 0.0000 0.8022(3) 0.09(4) 0.52(2)
Nb6 Nb 2 a 0.0000 0.0000 0.9032(7) 0.48(7) 0.52(2)
Sb6 Sb 2 a 0.0000 0.0000 0.9032(7) 0.10(7) 0.52(2)
O1 O 6 c 0.4976(5) 0 0.2416(6) 1 0.89(2)
O2 O 6 c 0.1665(7) 0.1665(7) 0.8584(6) 1 0.89(2)
O3 O 6 c 0.1552(3) 0.1552(3) 0.4953(3) 1 0.89(2)
O4 O 12 d 0.6643(1) 0.1701(1) 0.5013(3) 1 0.89(2)
O5 O 12 d 0.3337(7) 0.1663(7) 0.2388(4) 1 0.89(2)
O6 O 12 d 0.6621(3) 0.1641(1) 0.1253(3) 1 0.89(2)
O7 O 6 c 0.1881(9) 0.1881(9) 0.1137(5) 1 0.89(2)
O8 O 12 d 0.4868(9) 0.3184(9) 0.8613(4) 1 0.89(2)

loop_
_atom_type_symbol
_atom_type_oxidation_number
Ba 2
Zn 2
Nb 5
Sb 5
O -2
